data_7211309
loop_
_publ_author_name
'Yan, Dongpeng'
'Fan, Guoling'
'Guan, Yan'
'Meng, Qingyun'
'Li, Congju'
'Wang, Jiaona'

_publ_section_title
;
 Tuning solid-state blue and red luminescence by the formation of solvate
 crystals.
;
_journal_issue 45
_journal_name_full 'Physical chemistry chemical physics : PCCP'
_journal_page_first 19845
_journal_page_last 19852
_journal_paper_doi 10.1039/c3cp53929f
_journal_volume 15
_journal_year 2013
_chemical_absolute_configuration
;
 Friedel pairs were averaged for the refinement
;
_chemical_formula_moiety 'C19 H17 N3 O, 0.5(C2 H4 Cl4)'
_chemical_formula_sum 'C20 H19 Cl2 N3 O'
_chemical_formula_weight 388.28
_chemical_name_systematic
; 
 ? 
;
_space_group_IT_number 43
_symmetry_cell_setting orthorhombic
_symmetry_space_group_name_Hall 'F 2 -2d'
_symmetry_space_group_name_H-M 'F d d 2'
_atom_sites_solution_hydrogens geom
_atom_sites_solution_primary direct
_atom_sites_solution_secondary difmap
_audit_creation_method SHELXL-97
_cell_angle_alpha 90.00
_cell_angle_beta 90.00
_cell_angle_gamma 90.00
_cell_formula_units_Z 16
_cell_length_a 29.305(1)
_cell_length_b 35.039(2)
_cell_length_c 7.0828(2)
_cell_measurement_reflns_used 5432
_cell_measurement_temperature 180(2)
_cell_measurement_theta_max 25.35
_cell_measurement_theta_min 1.00
_cell_volume 7272.7(5)
_computing_cell_refinement 'HKL Scalepack (Otwinowski & Minor 1997)'
_computing_data_collection 'Collect (Nonius B.V. 1998)'
_computing_data_reduction
;
 HKL Denzo and Scalepack (Otwinowski & Minor 1997)
;
_computing_publication_material 'SHELXL-97 (Sheldrick 1997)'
_computing_structure_refinement 'SHELXL-97 (Sheldrick 1997)'
_computing_structure_solution 'SIR-92 (Altomare et al. 1994)'
_diffrn_ambient_temperature 180(2)
_diffrn_measured_fraction_theta_full 0.988
_diffrn_measured_fraction_theta_max 0.988
_diffrn_measurement_device_type 'Nonius Kappa CCD'
_diffrn_measurement_method 'Thin slice \w and \f scans'
_diffrn_radiation_source 'fine-focus sealed tube'
_diffrn_radiation_type MoK\a
_diffrn_radiation_wavelength 0.71073
_diffrn_reflns_av_R_equivalents 0.0328
_diffrn_reflns_av_sigmaI/netI 0.0330
_diffrn_reflns_limit_h_max 34
_diffrn_reflns_limit_h_min -35
_diffrn_reflns_limit_k_max 32
_diffrn_reflns_limit_k_min -42
_diffrn_reflns_limit_l_max 8
_diffrn_reflns_limit_l_min -7
_diffrn_reflns_number 6815
_diffrn_reflns_theta_full 25.35
_diffrn_reflns_theta_max 25.35
_diffrn_reflns_theta_min 3.76
_exptl_absorpt_coefficient_mu 0.372
_exptl_absorpt_correction_T_max 0.588
_exptl_absorpt_correction_T_min 0.557
_exptl_absorpt_correction_type multi-scan
_exptl_absorpt_process_details
;
multi-scan from symmetry-related measurements 
 Sortav (Blessing 1995)
;
_exptl_crystal_colour colourless
_exptl_crystal_density_diffrn 1.418
_exptl_crystal_density_method 'not measured'
_exptl_crystal_description block
_exptl_crystal_F_000 3232
_exptl_crystal_size_max 0.32
_exptl_crystal_size_mid 0.30
_exptl_crystal_size_min 0.25
_refine_diff_density_max 0.772
_refine_diff_density_min -0.783
_refine_diff_density_rms 0.103
_refine_ls_abs_structure_details 'Flack H D (1983), Acta Cryst. A39, 876-881'
_refine_ls_abs_structure_Flack 0.3(7)
_refine_ls_extinction_coef 0.016(4)
_refine_ls_extinction_expression Fc^*^=kFc[1+0.001xFc^2^\l^3^/sin(2\q)]^-1/4^
_refine_ls_extinction_method SHELXL
_refine_ls_goodness_of_fit_ref 1.568
_refine_ls_hydrogen_treatment constr
_refine_ls_matrix_type full
_refine_ls_number_parameters 232
_refine_ls_number_reflns 1795
_refine_ls_number_restraints 7
_refine_ls_restrained_S_all 1.569
_refine_ls_R_factor_all 0.1318
_refine_ls_R_factor_gt 0.1159
_refine_ls_shift/su_max 0.000
_refine_ls_shift/su_mean 0.000
_refine_ls_structure_factor_coef Fsqd
_refine_ls_weighting_details 'calc w=1/[\s^2^(Fo^2^)+(0.2000P)^2^+0.0000P] where P=(Fo^2^+2Fc^2^)/3'
_refine_ls_weighting_scheme calc
_refine_ls_wR_factor_gt 0.3237
_refine_ls_wR_factor_ref 0.3462
_reflns_number_gt 1470
_reflns_number_total 1795
_reflns_threshold_expression >2sigma(I)
_cod_data_source_file c3cp53929f.txt
_cod_data_source_block added_by_encifer
_cod_original_sg_symbol_H-M Fdd2
_cod_database_code 7211309

loop_
_symmetry_equiv_pos_as_xyz
'x, y, z'
'-x, -y, z'
'x+1/4, -y+1/4, z+1/4'
'-x+1/4, y+1/4, z+1/4'
'x, y+1/2, z+1/2'
'-x, -y+1/2, z+1/2'
'x+1/4, -y+3/4, z+3/4'
'-x+1/4, y+3/4, z+3/4'
'x+1/2, y, z+1/2'
'-x+1/2, -y, z+1/2'
'x+3/4, -y+1/4, z+3/4'
'-x+3/4, y+1/4, z+3/4'
'x+1/2, y+1/2, z'
'-x+1/2, -y+1/2, z'
'x+3/4, -y+3/4, z+1/4'
'-x+3/4, y+3/4, z+1/4'

loop_
_atom_site_label
_atom_site_type_symbol
_atom_site_fract_x
_atom_site_fract_y
_atom_site_fract_z
_atom_site_U_iso_or_equiv
_atom_site_adp_type
_atom_site_occupancy
_atom_site_symmetry_multiplicity
_atom_site_calc_flag
_atom_site_refinement_flags
_atom_site_disorder_assembly
_atom_site_disorder_group
O1 O 0.15892(15) 0.02172(12) 0.3551(7) 0.0547(13) Uani 1 1 d . . .
N1 N 0.3818(2) -0.1282(2) 0.3817(12) 0.084(2) Uani 1 1 d . . .
N2 N 0.0852(2) 0.1791(2) 0.3194(10) 0.077(2) Uani 1 1 d . . .
N3 N 0.2326(3) 0.1777(2) 0.4205(19) 0.108(4) Uani 1 1 d . . .
C1 C 0.4298(3) -0.1143(4) 0.3871(18) 0.109(4) Uani 1 1 d . . .
H1A H 0.4329 -0.0948 0.4857 0.163 Uiso 1 1 calc R . .
H1B H 0.4378 -0.1032 0.2645 0.163 Uiso 1 1 calc R . .
H1C H 0.4503 -0.1357 0.4146 0.163 Uiso 1 1 calc R . .
C2 C 0.3734(4) -0.1681(3) 0.3621(14) 0.101(4) Uani 1 1 d . . .
H2A H 0.3489 -0.1722 0.2701 0.151 Uiso 1 1 calc R . .
H2B H 0.3643 -0.1788 0.4844 0.151 Uiso 1 1 calc R . .
H2C H 0.4013 -0.1809 0.3183 0.151 Uiso 1 1 calc R . .
C3 C 0.3478(3) -0.1022(2) 0.3727(10) 0.0628(19) Uani 1 1 d . . .
C4 C 0.3564(2) -0.0625(2) 0.3785(11) 0.0654(19) Uani 1 1 d . . .
H4 H 0.3871 -0.0538 0.3825 0.078 Uiso 1 1 calc R . .
C5 C 0.3215(2) -0.03593(19) 0.3784(10) 0.0555(17) Uani 1 1 d . . .
H5 H 0.3287 -0.0095 0.3861 0.067 Uiso 1 1 calc R . .
C6 C 0.2759(2) -0.04722(18) 0.3671(8) 0.0511(16) Uani 1 1 d . . .
C7 C 0.2673(2) -0.08612(19) 0.3525(10) 0.0549(16) Uani 1 1 d . . .
H7 H 0.2366 -0.0944 0.3395 0.066 Uiso 1 1 calc R . .
C8 C 0.3022(3) -0.1138(2) 0.3559(10) 0.0607(18) Uani 1 1 d . . .
H8 H 0.2949 -0.1402 0.3470 0.073 Uiso 1 1 calc R . .
C9 C 0.2376(2) -0.02170(16) 0.3647(9) 0.0468(14) Uani 1 1 d . . .
H9 H 0.2084 -0.0328 0.3461 0.056 Uiso 1 1 calc R . .
C10 C 0.2391(2) 0.01688(16) 0.3863(8) 0.0451(14) Uani 1 1 d . . .
H10 H 0.2677 0.0287 0.4094 0.054 Uiso 1 1 calc R . .
C11 C 0.19825(19) 0.04083(15) 0.3754(8) 0.0423(13) Uani 1 1 d . . .
C12 C 0.1996(2) 0.07954(16) 0.3864(9) 0.0472(14) Uani 1 1 d . . .
H12 H 0.2279 0.0923 0.4047 0.057 Uiso 1 1 calc R . .
C13 C 0.1586(2) 0.10077(17) 0.3703(9) 0.0480(15) Uani 1 1 d . . .
C14 C 0.1184(2) 0.07918(18) 0.3488(10) 0.0531(16) Uani 1 1 d . . .
H14 H 0.0900 0.0921 0.3370 0.064 Uiso 1 1 calc R . .
C15 C 0.1190(2) 0.04115(19) 0.3446(11) 0.0604(18) Uani 1 1 d . . .
C16 C 0.0796(3) 0.0154(3) 0.313(2) 0.100(4) Uani 1 1 d . . .
H16A H 0.0514 0.0305 0.3095 0.150 Uiso 1 1 calc R . .
H16B H 0.0778 -0.0031 0.4164 0.150 Uiso 1 1 calc R . .
H16C H 0.0834 0.0019 0.1931 0.150 Uiso 1 1 calc R . .
C17 C 0.1586(2) 0.14064(17) 0.3717(10) 0.0536(16) Uani 1 1 d . . .
C18 C 0.1999(3) 0.1625(2) 0.3964(15) 0.072(2) Uani 1 1 d . . .
C19 C 0.1182(3) 0.16218(19) 0.3429(10) 0.0588(18) Uani 1 1 d . . .
C01 C -0.0301(13) 0.0139(10) 0.743(11) 0.223(4) Uiso 0.50 1 d PD A -1
H01A H -0.0585 0.0096 0.6699 0.268 Uiso 0.50 1 calc PR A -1
H01B H -0.0383 0.0239 0.8690 0.268 Uiso 0.50 1 calc PR A -1
Cl1 Cl 0.0063(5) 0.0463(4) 0.622(3) 0.223(4) Uiso 0.50 1 d PD A -1
Cl1' Cl 0.0017(7) -0.0296(4) 0.764(3) 0.223(4) Uiso 0.50 1 d PD A -1
C02 C -0.0092(7) -0.0068(12) 0.864(10) 0.223(4) Uiso 0.50 1 d PD B -2
H02A H -0.0075 -0.0119 1.0015 0.268 Uiso 0.50 1 calc PR B -2
H02B H -0.0070 -0.0316 0.7978 0.268 Uiso 0.50 1 calc PR B -2
Cl2 Cl -0.0617(5) 0.0137(5) 0.814(3) 0.223(4) Uiso 0.50 1 d PD B -2
Cl2' Cl 0.0367(5) 0.0211(5) 0.800(3) 0.223(4) Uiso 0.50 1 d PD B -2

loop_
_atom_site_aniso_label
_atom_site_aniso_U_11
_atom_site_aniso_U_22
_atom_site_aniso_U_33
_atom_site_aniso_U_23
_atom_site_aniso_U_13
_atom_site_aniso_U_12
O1 0.052(2) 0.053(2) 0.060(3) 0.005(2) -0.0095(19) 0.0004(19)
N1 0.076(4) 0.093(5) 0.084(5) -0.014(4) -0.012(4) 0.034(4)
N2 0.086(5) 0.074(4) 0.071(4) 0.002(3) 0.007(3) 0.027(4)
N3 0.084(5) 0.054(4) 0.185(11) -0.020(5) 0.025(6) -0.014(4)
C1 0.080(6) 0.155(9) 0.091(6) -0.010(7) 0.003(6) 0.065(6)
C2 0.157(10) 0.077(6) 0.068(5) -0.015(4) -0.030(6) 0.057(6)
C3 0.073(5) 0.070(4) 0.046(3) -0.003(3) -0.006(3) 0.023(3)
C4 0.048(3) 0.087(5) 0.061(4) -0.016(4) 0.000(3) 0.010(3)
C5 0.058(4) 0.056(4) 0.053(3) 0.000(3) -0.008(3) 0.005(3)
C6 0.054(3) 0.059(4) 0.040(3) 0.004(3) 0.002(3) 0.015(3)
C7 0.051(3) 0.055(3) 0.059(4) 0.003(3) -0.002(3) 0.005(3)
C8 0.074(4) 0.055(4) 0.053(4) -0.001(3) -0.004(3) 0.013(3)
C9 0.045(3) 0.047(3) 0.049(3) -0.003(3) 0.000(2) -0.004(2)
C10 0.049(3) 0.046(3) 0.041(3) -0.003(2) 0.004(2) -0.002(2)
C11 0.048(3) 0.043(3) 0.036(3) -0.001(3) 0.000(2) 0.003(2)
C12 0.049(3) 0.049(3) 0.044(3) 0.000(3) 0.004(2) 0.007(2)
C13 0.051(3) 0.053(3) 0.041(3) 0.002(3) 0.008(2) 0.009(3)
C14 0.050(3) 0.057(4) 0.052(4) -0.001(3) -0.002(3) 0.011(3)
C15 0.058(4) 0.052(4) 0.072(4) 0.013(3) -0.014(3) 0.001(3)
C16 0.048(4) 0.078(5) 0.173(12) 0.027(7) -0.022(5) -0.009(3)
C17 0.061(4) 0.052(3) 0.048(3) -0.010(3) 0.008(3) 0.013(3)
C18 0.078(5) 0.042(3) 0.096(6) -0.011(4) 0.022(4) 0.006(3)
C19 0.073(5) 0.048(3) 0.055(4) 0.001(3) 0.015(3) 0.024(3)

loop_
_atom_type_symbol
_atom_type_description
_atom_type_scat_dispersion_real
_atom_type_scat_dispersion_imag
_atom_type_scat_source
C C 0.0033 0.0016 'International Tables Vol C Tables 4.2.6.8 and 6.1.1.4'
H H 0.0000 0.0000 'International Tables Vol C Tables 4.2.6.8 and 6.1.1.4'
N N 0.0061 0.0033 'International Tables Vol C Tables 4.2.6.8 and 6.1.1.4'
O O 0.0106 0.0060 'International Tables Vol C Tables 4.2.6.8 and 6.1.1.4'
Cl Cl 0.1484 0.1585 'International Tables Vol C Tables 4.2.6.8 and 6.1.1.4'

loop_
_geom_angle_atom_site_label_1
_geom_angle_atom_site_label_2
_geom_angle_atom_site_label_3
_geom_angle
C11 O1 C15 119.8(4)
C3 N1 C2 121.9(8)
C3 N1 C1 118.4(8)
C2 N1 C1 119.1(7)
N1 C1 H1A 109.5
N1 C1 H1B 109.5
H1A C1 H1B 109.5
N1 C1 H1C 109.5
H1A C1 H1C 109.5
H1B C1 H1C 109.5
N1 C2 H2A 109.5
N1 C2 H2B 109.5
H2A C2 H2B 109.5
N1 C2 H2C 109.5
H2A C2 H2C 109.5
H2B C2 H2C 109.5
N1 C3 C8 120.6(7)
N1 C3 C4 121.9(7)
C8 C3 C4 117.4(6)
C5 C4 C3 121.9(7)
C5 C4 H4 119.0
C3 C4 H4 119.0
C4 C5 C6 121.1(6)
C4 C5 H5 119.4
C6 C5 H5 119.4
C7 C6 C5 117.1(5)
C7 C6 C9 118.0(6)
C5 C6 C9 124.9(6)
C6 C7 C8 122.8(6)
C6 C7 H7 118.6
C8 C7 H7 118.6
C3 C8 C7 119.5(7)
C3 C8 H8 120.3
C7 C8 H8 120.3
C10 C9 C6 126.4(6)
C10 C9 H9 116.8
C6 C9 H9 116.8
C9 C10 C11 122.5(5)
C9 C10 H10 118.8
C11 C10 H10 118.8
O1 C11 C12 122.0(5)
O1 C11 C10 115.0(4)
C12 C11 C10 123.0(5)
C11 C12 C13 119.6(5)
C11 C12 H12 120.2
C13 C12 H12 120.2
C17 C13 C14 122.7(5)
C17 C13 C12 121.5(6)
C14 C13 C12 115.8(5)
C15 C14 C13 122.0(6)
C15 C14 H14 119.0
C13 C14 H14 119.0
C14 C15 O1 120.7(6)
C14 C15 C16 127.0(6)
O1 C15 C16 112.1(6)
C15 C16 H16A 109.5
C15 C16 H16B 109.5
H16A C16 H16B 109.5
C15 C16 H16C 109.5
H16A C16 H16C 109.5
H16B C16 H16C 109.5
C13 C17 C19 122.0(6)
C13 C17 C18 122.3(6)
C19 C17 C18 115.7(5)
N3 C18 C17 176.1(9)
N2 C19 C17 178.9(8)
Cl1 C01 Cl1' 105.7(15)
Cl1 C01 H01A 110.6
Cl1' C01 H01A 110.6
Cl1 C01 H01B 110.6
Cl1' C01 H01B 110.6
H01A C01 H01B 108.7
Cl2' C02 Cl2 113.8(17)
Cl2' C02 H02A 108.8
Cl2 C02 H02A 108.8
Cl2' C02 H02B 108.8
Cl2 C02 H02B 108.8
H02A C02 H02B 107.7

loop_
_geom_bond_atom_site_label_1
_geom_bond_atom_site_label_2
_geom_bond_distance
O1 C11 1.341(7)
O1 C15 1.357(8)
N1 C3 1.355(10)
N1 C2 1.427(14)
N1 C1 1.489(14)
N2 C19 1.147(9)
N3 C18 1.109(11)
C1 H1A 0.9800
C1 H1B 0.9800
C1 H1C 0.9800
C2 H2A 0.9800
C2 H2B 0.9800
C2 H2C 0.9800
C3 C8 1.402(11)
C3 C4 1.413(12)
C4 C5 1.384(9)
C4 H4 0.9500
C5 C6 1.397(9)
C5 H5 0.9500
C6 C7 1.390(10)
C6 C9 1.434(8)
C7 C8 1.410(10)
C7 H7 0.9500
C8 H8 0.9500
C9 C10 1.361(8)
C9 H9 0.9500
C10 C11 1.464(8)
C10 H10 0.9500
C11 C12 1.359(8)
C12 C13 1.419(8)
C12 H12 0.9500
C13 C17 1.397(9)
C13 C14 1.407(9)
C14 C15 1.333(9)
C14 H14 0.9500
C15 C16 1.482(10)
C16 H16A 0.9800
C16 H16B 0.9800
C16 H16C 0.9800
C17 C19 1.419(9)
C17 C18 1.442(11)
C01 Cl1 1.78(2)
C01 Cl1' 1.79(2)
C01 H01A 0.9900
C01 H01B 0.9900
C02 Cl2' 1.72(2)
C02 Cl2 1.73(2)
C02 H02A 0.9900
C02 H02B 0.9900
